data_4022693
loop_
_publ_author_name
'Jan Blid'
'Olaf Panknin'
'Pavel Tuzina'
'Peter Somfai'

_publ_contact_author_address
;
Organic Chemistry
School of Chemical Science and Engineering
Royal Institute of Technology (KTH)
100 44 Stockholm
Sweden
;
_publ_contact_author_email somfai@kth.se
_publ_contact_author_fax '+46(0)8 791-2333'
_publ_contact_author_name 'Peter Somfai'
_publ_contact_author_phone '+46(0)8 790-6960'
_publ_section_title
;
 Lewis Acid Mediated Asymmetric [2,3]-Sigmatropic Rearrangement
 of Allylic Amines. Scope and Mechanistic Investigation
;
_journal_name_full 'Journal of Organic Chemistry'
_journal_page_first 1294
_journal_page_last 1300
_journal_paper_doi 10.1021/jo062178v
_journal_volume 72
_journal_year 2007
_chemical_absolute_configuration ad
_chemical_compound_source 'Local laboratory'
_chemical_formula_moiety 'C44 H47 B N4 O5 S2, C4 H8 O2'
_chemical_formula_sum 'C48 H55 B N4 O7 S2'
_chemical_formula_weight 874.93
_chemical_name_systematic
;
 ?
;
_space_group_IT_number 4
_symmetry_cell_setting monoclinic
_symmetry_space_group_name_Hall 'P 2yb'
_symmetry_space_group_name_H-M 'P 1 21 1'
_atom_sites_solution_hydrogens geom
_atom_sites_solution_primary direct
_atom_sites_solution_secondary difmap
_audit_creation_method maXus
_cell_angle_alpha 90.00
_cell_angle_beta 110.838(9)
_cell_angle_gamma 90.00
_cell_formula_units_Z 2
_cell_length_a 10.0143(8)
_cell_length_b 18.0289(13)
_cell_length_c 13.7693(12)
_cell_measurement_reflns_used 59
_cell_measurement_temperature 298
_cell_measurement_theta_max 18.7
_cell_measurement_theta_min 5.0
_cell_volume 2323.4(4)
_computing_cell_refinement 'Dirax/lsq (Duisenberg & Schreurs, 1989-2000)'
_computing_data_collection KappaCCD
_computing_data_reduction 'Denzo and Scalepak (Otwinowski & Minor, 1997)'
_computing_structure_refinement 'SHELXL-97 (Sheldrick, 1997)'
_computing_structure_solution 'SHELXS-97 (Sheldrick, 1997)'
_diffrn_measured_fraction_theta_full 0.992
_diffrn_measured_fraction_theta_max 0.992
_diffrn_measurement_device 'Bruker-Nonius KappaCCD'
_diffrn_measurement_method \w
_diffrn_radiation_source 'fine-focus sealed tube'
_diffrn_radiation_type ' MoK\a'
_diffrn_radiation_wavelength_id all
_diffrn_reflns_av_R_equivalents 0.085
_diffrn_reflns_av_sigmaI/netI 0.071
_diffrn_reflns_limit_h_max 11
_diffrn_reflns_limit_h_min -11
_diffrn_reflns_limit_k_max 21
_diffrn_reflns_limit_k_min -21
_diffrn_reflns_limit_l_max 16
_diffrn_reflns_limit_l_min -16
_diffrn_reflns_number 25297
_diffrn_reflns_theta_full 25.0
_diffrn_reflns_theta_max 25.0
_diffrn_reflns_theta_min 4.5
_diffrn_standards_interval_count 0
_diffrn_standards_interval_time 0
_diffrn_standards_number 0
_exptl_absorpt_coefficient_mu 0.169
_exptl_absorpt_correction_type none
_exptl_crystal_colour Colourless
_exptl_crystal_density_diffrn 1.251
_exptl_crystal_density_method 'not measured'
_exptl_crystal_description Plate
_exptl_crystal_F_000 928
_exptl_crystal_size_max 0.56
_exptl_crystal_size_mid 0.20
_exptl_crystal_size_min 0.04
_refine_diff_density_max 0.216
_refine_diff_density_min -0.230
_refine_diff_density_rms 0.048
_refine_ls_abs_structure_details 'Flack H D (1983), Acta Cryst. A39, 876-881'
_refine_ls_abs_structure_Flack -0.04(9)
_refine_ls_extinction_method none
_refine_ls_goodness_of_fit_ref 1.21
_refine_ls_hydrogen_treatment constr
_refine_ls_matrix_type full
_refine_ls_number_parameters 562
_refine_ls_number_reflns 8070
_refine_ls_number_restraints 1
_refine_ls_restrained_S_all 1.21
_refine_ls_R_factor_all 0.105
_refine_ls_R_factor_gt 0.056
_refine_ls_shift/su_max 0.002
_refine_ls_shift/su_mean 0.000
_refine_ls_structure_factor_coef Fsqd
_refine_ls_weighting_details 'calc w=1/[\s^2^(Fo^2^)+1.6200P] where P=(Fo^2^+2Fc^2^)/3'
_refine_ls_weighting_scheme calc
_refine_ls_wR_factor_gt 0.096
_refine_ls_wR_factor_ref 0.117
_reflns_number_gt 5744
_reflns_number_total 8070
_reflns_threshold_expression I>2\s(I)
_cod_data_source_file jo062178vsi20061019_112318.cif
_cod_data_source_block global
_cod_original_sg_symbol_H-M 'P 21'
_cod_database_code 4022693

loop_
_symmetry_equiv_pos_as_xyz
+X,+Y,+Z
'-X,+Y+ 1/2,-Z'

loop_
_atom_site_label
_atom_site_type_symbol
_atom_site_fract_x
_atom_site_fract_y
_atom_site_fract_z
_atom_site_U_iso_or_equiv
_atom_site_adp_type
_atom_site_occupancy
_atom_site_symmetry_multiplicity
_atom_site_calc_flag
_atom_site_refinement_flags
S1 S 0.58266(12) 0.55558(6) 0.19579(8) 0.0407(3) Uani 1 1 d .
S2 S 0.11974(11) 0.71879(7) 0.17884(8) 0.0419(3) Uani 1 1 d .
N3 N 0.5051(3) 0.7271(2) 0.2593(2) 0.0376(8) Uani 1 1 d .
O4 O 0.0396(3) 0.7081(2) 0.2469(2) 0.0555(9) Uani 1 1 d .
O5 O 0.3747(3) 0.70170(17) 0.0866(2) 0.0424(8) Uani 1 1 d .
N1 N 0.4376(3) 0.58962(18) 0.2026(2) 0.0330(8) Uani 1 1 d .
N4 N 0.4955(4) 0.7632(2) 0.0038(3) 0.0520(10) Uani 1 1 d .
C22 C 0.5709(5) 0.7678(3) 0.1968(3) 0.0469(11) Uani 1 1 d .
H22 H 0.6671 0.7521 0.2088 0.056 Uiso 1 1 d R
O1 O 0.5587(3) 0.47838(17) 0.1700(3) 0.0566(9) Uani 1 1 d .
C16 C 0.5659(5) 0.7703(2) 0.4448(3) 0.0404(11) Uani 1 1 d .
N2 N 0.2546(3) 0.66345(19) 0.2152(2) 0.0350(8) Uani 1 1 d .
C2 C 0.6849(5) 0.5319(3) 0.4044(3) 0.0470(12) Uani 1 1 d .
H2 H 0.5946 0.5086 0.3933 0.056 Uiso 1 1 d R
C31 C 0.3196(4) 0.5393(2) 0.1976(3) 0.0376(10) Uani 1 1 d .
H31 H 0.3593 0.4983 0.2432 0.045 Uiso 1 1 d R
C6 C 0.8445(4) 0.5935(3) 0.3370(4) 0.0474(12) Uani 1 1 d .
H6 H 0.8647 0.6142 0.2795 0.057 Uiso 1 1 d R
C39 C 0.2752(4) 0.5765(3) 0.3612(3) 0.0395(11) Uani 1 1 d .
C4 C 0.9194(5) 0.5685(3) 0.5201(4) 0.0546(13) Uani 1 1 d .
O3 O 0.1714(3) 0.79128(17) 0.1674(3) 0.0560(9) Uani 1 1 d .
C1 C 0.7136(4) 0.5612(3) 0.3215(3) 0.0379(10) Uani 1 1 d .
C32 C 0.2330(4) 0.5101(2) 0.0904(4) 0.0424(11) Uani 1 1 d .
C3 C 0.7865(5) 0.5362(3) 0.5030(4) 0.0531(13) Uani 1 1 d .
H3 H 0.7659 0.5163 0.5608 0.064 Uiso 1 1 d R
C9 C 0.0325(5) 0.7105(3) -0.0327(3) 0.0545(13) Uani 1 1 d .
H9 H 0.1091 0.7446 -0.0256 0.065 Uiso 1 1 d R
C13 C -0.1076(5) 0.6436(3) 0.0462(4) 0.0564(14) Uani 1 1 d .
H13 H -0.1290 0.6302 0.1065 0.068 Uiso 1 1 d R
C17 C 0.4462(5) 0.8134(3) 0.4237(4) 0.0520(12) Uani 1 1 d .
H17 H 0.3776 0.8159 0.3542 0.062 Uiso 1 1 d R
C26 C 0.4781(5) 0.7446(2) 0.0895(3) 0.0426(11) Uani 1 1 d .
C38 C 0.2311(4) 0.5880(2) 0.2444(3) 0.0382(10) Uani 1 1 d .
H38 H 0.1319 0.5750 0.2137 0.046 Uiso 1 1 d R
C11 C -0.1678(5) 0.6364(3) -0.1382(4) 0.0610(14) Uani 1 1 d .
C44 C 0.3201(5) 0.6334(3) 0.4309(4) 0.0531(13) Uani 1 1 d .
H44 H 0.3187 0.6831 0.4056 0.064 Uiso 1 1 d R
C12 C -0.1928(5) 0.6180(3) -0.0508(4) 0.0648(15) Uani 1 1 d .
H12 H -0.2721 0.5859 -0.0576 0.078 Uiso 1 1 d R
O2 O 0.6297(3) 0.60299(19) 0.1305(2) 0.0557(9) Uani 1 1 d .
C8 C 0.0067(4) 0.6888(2) 0.0551(3) 0.0407(11) Uani 1 1 d .
C37 C 0.2477(6) 0.5346(3) 0.0011(4) 0.0669(16) Uani 1 1 d .
H37 H 0.3162 0.5727 0.0047 0.080 Uiso 1 1 d R
C10 C -0.0546(5) 0.6835(3) -0.1286(4) 0.0624(16) Uani 1 1 d .
H10 H -0.0367 0.6974 -0.1901 0.075 Uiso 1 1 d R
C5 C 0.9453(5) 0.5966(3) 0.4358(4) 0.0589(14) Uani 1 1 d .
H5 H 1.0379 0.6176 0.4477 0.071 Uiso 1 1 d R
C40 C 0.2697(5) 0.5057(3) 0.3999(4) 0.0565(13) Uani 1 1 d .
H40 H 0.2347 0.4650 0.3529 0.068 Uiso 1 1 d R
C19 C 0.5165(7) 0.8507(3) 0.6015(4) 0.0693(16) Uani 1 1 d .
H19 H 0.4967 0.8771 0.6554 0.083 Uiso 1 1 d R
C43 C 0.3667(5) 0.6204(4) 0.5381(4) 0.0668(16) Uani 1 1 d .
H43 H 0.4008 0.6610 0.5857 0.080 Uiso 1 1 d R
C20 C 0.6375(7) 0.8094(3) 0.6237(4) 0.0693(16) Uani 1 1 d .
H20 H 0.7069 0.8101 0.6929 0.083 Uiso 1 1 d R
B1 B 0.3976(5) 0.6730(3) 0.1967(4) 0.0337(11) Uani 1 1 d .
C21 C 0.6633(5) 0.7692(3) 0.5475(4) 0.0541(13) Uani 1 1 d .
H21 H 0.7473 0.7388 0.5647 0.065 Uiso 1 1 d R
C42 C 0.3628(6) 0.5501(4) 0.5741(4) 0.0747(17) Uani 1 1 d .
H42 H 0.3972 0.5401 0.6473 0.090 Uiso 1 1 d R
C36 C 0.1673(8) 0.5051(4) -0.0944(5) 0.092(2) Uani 1 1 d .
H36 H 0.1776 0.5233 -0.1569 0.110 Uiso 1 1 d R
C35 C 0.0714(7) 0.4500(4) -0.0995(6) 0.094(2) Uani 1 1 d .
H35 H 0.0169 0.4287 -0.1656 0.113 Uiso 1 1 d R
C18 C 0.4206(6) 0.8535(3) 0.5014(5) 0.0640(15) Uani 1 1 d .
H18 H 0.3356 0.8830 0.4847 0.077 Uiso 1 1 d R
C33 C 0.1352(6) 0.4543(3) 0.0817(5) 0.0753(17) Uani 1 1 d .
H33 H 0.1243 0.4351 0.1435 0.090 Uiso 1 1 d R
C34 C 0.0546(7) 0.4246(4) -0.0146(6) 0.094(2) Uani 1 1 d .
H34 H -0.0146 0.3868 -0.0187 0.113 Uiso 1 1 d R
C41 C 0.3142(6) 0.4932(4) 0.5054(5) 0.0706(17) Uani 1 1 d .
H41 H 0.3080 0.4442 0.5310 0.085 Uiso 1 1 d R
C15 C 0.5899(4) 0.7174(3) 0.3681(3) 0.0415(10) Uani 1 1 d .
H15A H 0.5706 0.6691 0.3895 0.050 Uiso 1 1 d R
H15B H 0.6896 0.7212 0.3781 0.050 Uiso 1 1 d R
C30 C 0.4043(6) 0.7336(3) -0.0976(3) 0.0691(16) Uani 1 1 d .
H30A H 0.4143 0.6806 -0.0966 0.083 Uiso 1 1 d R
H30B H 0.3064 0.7462 -0.1106 0.083 Uiso 1 1 d R
C7 C 1.0302(6) 0.5721(4) 0.6276(4) 0.088(2) Uani 1 1 d .
H7A H 1.0872 0.6159 0.6340 0.105 Uiso 1 1 calc R
H7B H 1.0903 0.5291 0.6397 0.105 Uiso 1 1 calc R
H7C H 0.9838 0.5737 0.6778 0.105 Uiso 1 1 calc R
C23 C 0.5760(6) 0.8521(3) 0.2129(4) 0.0680(16) Uani 1 1 d .
H23A H 0.6071 0.8621 0.2861 0.082 Uiso 1 1 d R
H23B H 0.6421 0.8737 0.1849 0.082 Uiso 1 1 d R
O7 O 0.0587(6) 0.8564(3) 0.5772(6) 0.126(2) Uani 1 1 d .
C27 C 0.6139(6) 0.8084(3) -0.0044(4) 0.0739(17) Uani 1 1 d .
H27A H 0.6019 0.8589 0.0130 0.089 Uiso 1 1 d R
H27B H 0.7026 0.7895 0.0433 0.089 Uiso 1 1 d R
C29 C 0.4666(9) 0.7666(6) -0.1705(5) 0.143(4) Uani 1 1 d .
H29A H 0.4747 0.7312 -0.2203 0.172 Uiso 1 1 d R
H29B H 0.4042 0.8061 -0.2062 0.172 Uiso 1 1 d R
C24 C 0.4394(8) 0.8895(3) 0.1616(5) 0.0849(19) Uani 1 1 d .
H24 H 0.3578 0.8757 0.1787 0.102 Uiso 1 1 d R
C28 C 0.6016(8) 0.7998(4) -0.1151(5) 0.086(2) Uani 1 1 d .
H28A H 0.6126 0.8473 -0.1429 0.104 Uiso 1 1 d R
H28B H 0.6746 0.7668 -0.1189 0.104 Uiso 1 1 d R
C47 C 0.0381(11) 0.8044(5) 0.4955(10) 0.136(3) Uani 1 1 d .
H47A H 0.1272 0.7813 0.5020 0.164 Uiso 1 1 d R
H47B H -0.0290 0.7672 0.4983 0.164 Uiso 1 1 d R
C14 C -0.2603(7) 0.6075(4) -0.2427(5) 0.107(2) Uani 1 1 d .
H14A H -0.2194 0.6210 -0.2936 0.128 Uiso 1 1 calc R
H14B H -0.3542 0.6285 -0.2616 0.128 Uiso 1 1 calc R
H14C H -0.2664 0.5545 -0.2398 0.128 Uiso 1 1 calc R
C48 C -0.0226(10) 0.8463(6) 0.3958(9) 0.162(4) Uani 1 1 d .
H48A H -0.0392 0.8138 0.3374 0.195 Uiso 1 1 d R
H48B H 0.0454 0.8836 0.3952 0.195 Uiso 1 1 d R
H48C H -0.1108 0.8695 0.3915 0.195 Uiso 1 1 d R
C25 C 0.4139(11) 0.9423(5) 0.0920(7) 0.137(3) Uani 1 1 d .
H25A H 0.3201 0.9635 0.0629 0.165 Uiso 1 1 d R
H25B H 0.4892 0.9597 0.0700 0.165 Uiso 1 1 d R
C45 C 0.1005(8) 0.8911(5) 0.7478(7) 0.128(3) Uani 1 1 d .
H45A H 0.0932 0.8708 0.8102 0.153 Uiso 1 1 calc R
H45B H 0.0292 0.9289 0.7209 0.153 Uiso 1 1 calc R
H45C H 0.1936 0.9124 0.7631 0.153 Uiso 1 1 calc R
O6 O 0.0798(10) 0.7675(4) 0.6884(7) 0.198(4) Uani 1 1 d .
C46 C 0.0783(8) 0.8323(6) 0.6706(10) 0.115(3) Uani 1 1 d .

loop_
_atom_site_aniso_label
_atom_site_aniso_U_11
_atom_site_aniso_U_22
_atom_site_aniso_U_33
_atom_site_aniso_U_23
_atom_site_aniso_U_13
_atom_site_aniso_U_12
S1 0.0373(6) 0.0489(7) 0.0374(6) -0.0026(6) 0.0153(5) 0.0020(6)
S2 0.0383(6) 0.0422(7) 0.0448(6) 0.0025(6) 0.0143(5) 0.0049(5)
N3 0.0395(18) 0.039(2) 0.0321(18) -0.0016(17) 0.0101(15) -0.0087(17)
O4 0.0516(18) 0.070(2) 0.0525(19) -0.0024(19) 0.0276(16) 0.0095(19)
O5 0.0423(17) 0.047(2) 0.0354(16) 0.0032(14) 0.0112(13) -0.0077(15)
N1 0.0297(17) 0.035(2) 0.0342(19) 0.0020(16) 0.0117(15) -0.0023(15)
N4 0.061(2) 0.057(3) 0.044(2) 0.004(2) 0.027(2) -0.008(2)
C22 0.045(3) 0.048(3) 0.047(3) -0.003(2) 0.016(2) -0.014(2)
O1 0.055(2) 0.045(2) 0.067(2) -0.0237(17) 0.0178(18) 0.0063(16)
C16 0.045(3) 0.038(3) 0.043(3) -0.008(2) 0.021(2) -0.012(2)
N2 0.0334(18) 0.033(2) 0.038(2) 0.0085(17) 0.0130(16) 0.0040(16)
C2 0.043(3) 0.052(3) 0.045(3) 0.004(2) 0.013(2) 0.000(2)
C31 0.036(2) 0.039(3) 0.036(2) 0.0057(19) 0.0107(19) 0.0001(19)
C6 0.037(2) 0.064(3) 0.046(3) 0.001(2) 0.021(2) 0.003(2)
C39 0.029(2) 0.050(3) 0.038(2) 0.004(2) 0.0110(19) 0.001(2)
C4 0.044(3) 0.066(4) 0.045(3) -0.003(3) 0.005(2) 0.007(3)
O3 0.0510(19) 0.0355(19) 0.072(2) 0.0042(17) 0.0104(17) -0.0007(15)
C1 0.033(2) 0.041(3) 0.038(2) 0.001(2) 0.0100(18) 0.005(2)
C32 0.039(2) 0.032(3) 0.049(3) -0.010(2) 0.008(2) 0.004(2)
C3 0.058(3) 0.060(4) 0.040(3) 0.010(2) 0.015(2) 0.002(3)
C9 0.041(2) 0.072(4) 0.051(3) 0.012(3) 0.017(2) 0.004(3)
C13 0.052(3) 0.062(4) 0.054(3) 0.016(3) 0.017(3) 0.001(3)
C17 0.059(3) 0.045(3) 0.052(3) -0.014(2) 0.019(2) -0.008(2)
C26 0.047(3) 0.038(3) 0.045(3) 0.001(2) 0.019(2) -0.001(2)
C38 0.031(2) 0.039(3) 0.042(2) 0.006(2) 0.0102(19) -0.0054(19)
C11 0.049(3) 0.071(4) 0.051(3) 0.000(3) 0.004(2) 0.007(3)
C44 0.052(3) 0.061(3) 0.044(3) 0.002(3) 0.015(2) -0.012(3)
C12 0.053(3) 0.065(4) 0.060(4) 0.003(3) 0.001(3) -0.017(3)
O2 0.0465(18) 0.083(3) 0.0427(18) 0.0101(17) 0.0219(15) 0.0016(18)
C8 0.035(2) 0.039(3) 0.045(3) 0.006(2) 0.012(2) 0.003(2)
C37 0.086(4) 0.060(4) 0.037(3) -0.005(3) 0.000(3) -0.015(3)
C10 0.058(3) 0.091(5) 0.039(3) 0.012(3) 0.018(2) 0.015(3)
C5 0.032(2) 0.081(4) 0.060(3) -0.009(3) 0.012(2) -0.006(3)
C40 0.065(3) 0.048(3) 0.065(3) 0.013(3) 0.033(3) 0.004(3)
C19 0.109(5) 0.050(3) 0.060(4) -0.013(3) 0.043(4) -0.010(3)
C43 0.057(3) 0.098(5) 0.042(3) -0.006(3) 0.013(3) -0.021(3)
C20 0.103(5) 0.062(4) 0.038(3) -0.002(3) 0.018(3) -0.012(4)
B1 0.037(3) 0.031(3) 0.032(3) 0.005(2) 0.011(2) 0.005(2)
C21 0.064(3) 0.057(3) 0.039(3) 0.000(2) 0.015(2) -0.005(3)
C42 0.065(3) 0.113(6) 0.046(3) 0.024(4) 0.020(3) 0.001(4)
C36 0.114(5) 0.077(5) 0.051(4) -0.004(3) -0.013(4) -0.006(4)
C35 0.085(5) 0.085(5) 0.074(5) -0.041(4) -0.018(4) 0.004(4)
C18 0.075(4) 0.046(3) 0.081(4) -0.010(3) 0.039(3) 0.001(3)
C33 0.072(4) 0.068(4) 0.087(4) -0.029(3) 0.029(3) -0.029(3)
C34 0.090(5) 0.079(5) 0.101(6) -0.041(4) 0.018(5) -0.029(4)
C41 0.075(4) 0.077(4) 0.064(4) 0.035(3) 0.030(3) 0.020(3)
C15 0.042(2) 0.044(3) 0.036(2) -0.004(2) 0.0109(19) -0.002(2)
C30 0.093(4) 0.075(4) 0.040(3) 0.008(3) 0.024(3) -0.007(3)
C7 0.059(3) 0.133(6) 0.056(3) -0.002(4) 0.002(3) 0.007(4)
C23 0.090(4) 0.054(4) 0.061(3) -0.011(3) 0.030(3) -0.036(3)
O7 0.157(5) 0.083(4) 0.147(5) 0.002(4) 0.066(5) -0.022(4)
C27 0.074(4) 0.082(4) 0.080(4) 0.012(3) 0.045(3) -0.013(3)
C29 0.114(6) 0.269(12) 0.057(4) -0.001(6) 0.043(4) -0.070(7)
C24 0.111(5) 0.041(4) 0.108(5) 0.000(4) 0.046(4) 0.003(4)
C28 0.127(6) 0.080(5) 0.082(4) 0.013(4) 0.073(4) -0.005(4)
C47 0.139(8) 0.095(7) 0.201(11) -0.037(8) 0.091(8) -0.021(6)
C14 0.092(5) 0.144(7) 0.061(4) -0.013(4) -0.002(3) -0.003(5)
C48 0.129(8) 0.163(10) 0.179(11) -0.040(9) 0.035(7) 0.024(7)
C25 0.192(9) 0.078(6) 0.166(8) 0.030(6) 0.094(7) 0.035(6)
C45 0.095(6) 0.123(8) 0.162(8) 0.012(7) 0.042(6) 0.000(5)
O6 0.265(10) 0.111(5) 0.216(8) 0.021(6) 0.082(7) -0.049(6)
C46 0.080(5) 0.092(7) 0.168(10) 0.013(7) 0.038(6) -0.016(5)

loop_
_atom_type_symbol
_atom_type_description
_atom_type_scat_dispersion_real
_atom_type_scat_dispersion_imag
_atom_type_scat_source
C C 0.0033 0.0016 'International Tables Vol C Tables 4.2.6.8 and 6.1.1.4'
H H 0.0000 0.0000 'International Tables Vol C Tables 4.2.6.8 and 6.1.1.4'
B B 0.0013 0.0007 'International Tables Vol C Tables 4.2.6.8 and 6.1.1.4'
N N 0.0061 0.0033 'International Tables Vol C Tables 4.2.6.8 and 6.1.1.4'
O O 0.0106 0.0060 'International Tables Vol C Tables 4.2.6.8 and 6.1.1.4'
S S 0.1246 0.1234 'International Tables Vol C Tables 4.2.6.8 and 6.1.1.4'

loop_
_diffrn_radiation_wavelength
0.71073

loop_
_geom_angle_atom_site_label_1
_geom_angle_atom_site_label_2
_geom_angle_atom_site_label_3
_geom_angle
O1 S1 O2 119.1(2)
O1 S1 N1 107.99(19)
O2 S1 N1 108.26(18)
O1 S1 C1 107.4(2)
O2 S1 C1 106.6(2)
N1 S1 C1 106.97(18)
O3 S2 O4 119.8(2)
O3 S2 N2 107.67(19)
O4 S2 N2 108.23(18)
O3 S2 C8 107.8(2)
O4 S2 C8 105.8(2)
N2 S2 C8 106.9(2)
C15 N3 C22 116.8(3)
C15 N3 B1 124.1(3)
C22 N3 B1 112.2(3)
C26 O5 B1 109.7(3)
C31 N1 B1 114.0(3)
C31 N1 S1 119.2(3)
B1 N1 S1 126.0(3)
C26 N4 C30 122.0(4)
C26 N4 C27 125.8(4)
C30 N4 C27 111.9(4)
N3 C22 C26 100.9(3)
N3 C22 C23 114.4(4)
C26 C22 C23 113.4(4)
N3 C22 H22 112.7
C26 C22 H22 108.6
C23 C22 H22 106.8
C17 C16 C21 117.7(4)
C17 C16 C15 123.8(4)
C21 C16 C15 118.1(4)
C38 N2 B1 113.4(3)
C38 N2 S2 117.6(3)
B1 N2 S2 127.0(3)
C1 C2 C3 119.8(4)
C1 C2 H2 119.9
C3 C2 H2 120.3
N1 C31 C32 115.5(3)
N1 C31 C38 101.5(3)
C32 C31 C38 113.0(3)
N1 C31 H31 107.8
C32 C31 H31 109.4
C38 C31 H31 109.3
C5 C6 C1 119.5(4)
C5 C6 H6 120.2
C1 C6 H6 120.2
C44 C39 C40 117.8(4)
C44 C39 C38 122.6(4)
C40 C39 C38 119.6(4)
C5 C4 C3 117.9(4)
C5 C4 C7 121.4(5)
C3 C4 C7 120.7(5)
C2 C1 C6 120.0(4)
C2 C1 S1 119.4(3)
C6 C1 S1 120.7(3)
C37 C32 C33 117.3(5)
C37 C32 C31 124.0(4)
C33 C32 C31 118.6(5)
C2 C3 C4 121.0(4)
C2 C3 H3 119.7
C4 C3 H3 119.3
C8 C9 C10 118.9(5)
C8 C9 H9 118.9
C10 C9 H9 122.1
C8 C13 C12 119.5(5)
C8 C13 H13 120.5
C12 C13 H13 120.1
C16 C17 C18 121.3(5)
C16 C17 H17 119.9
C18 C17 H17 118.8
O5 C26 N4 119.8(4)
O5 C26 C22 114.2(4)
N4 C26 C22 126.0(4)
N2 C38 C39 113.8(3)
N2 C38 C31 104.0(3)
C39 C38 C31 111.7(3)
N2 C38 H38 110.4
C39 C38 H38 107.4
C31 C38 H38 109.6
C12 C11 C10 118.0(5)
C12 C11 C14 121.4(5)
C10 C11 C14 120.7(5)
C39 C44 C43 121.2(5)
C39 C44 H44 119.1
C43 C44 H44 119.6
C11 C12 C13 122.0(5)
C11 C12 H12 118.0
C13 C12 H12 119.9
C13 C8 C9 120.0(4)
C13 C8 S2 119.8(4)
C9 C8 S2 120.3(3)
C32 C37 C36 121.4(6)
C32 C37 H37 119.3
C36 C37 H37 119.2
C11 C10 C9 121.6(5)
C11 C10 H10 118.6
C9 C10 H10 119.8
C4 C5 C6 121.8(4)
C4 C5 H5 117.6
C6 C5 H5 120.5
C41 C40 C39 120.8(5)
C41 C40 H40 119.3
C39 C40 H40 119.9
C20 C19 C18 119.6(5)
C20 C19 H19 120.7
C18 C19 H19 119.7
C42 C43 C44 119.6(5)
C42 C43 H43 120.7
C44 C43 H43 119.7
C19 C20 C21 120.8(5)
C19 C20 H20 119.2
C21 C20 H20 119.9
N3 B1 O5 100.0(3)
N3 B1 N2 120.0(4)
O5 B1 N2 112.2(3)
N3 B1 N1 119.1(3)
O5 B1 N1 108.8(3)
N2 B1 N1 96.9(3)
C20 C21 C16 120.6(5)
C20 C21 H21 120.0
C16 C21 H21 119.4
C41 C42 C43 119.8(5)
C41 C42 H42 119.6
C43 C42 H42 120.6
C35 C36 C37 119.4(7)
C35 C36 H36 120.0
C37 C36 H36 120.6
C34 C35 C36 121.0(6)
C34 C35 H35 119.5
C36 C35 H35 119.5
C19 C18 C17 120.0(5)
C19 C18 H18 120.4
C17 C18 H18 119.6
C32 C33 C34 121.1(6)
C32 C33 H33 119.2
C34 C33 H33 119.7
C35 C34 C33 119.8(7)
C35 C34 H34 120.7
C33 C34 H34 119.5
C42 C41 C40 120.6(5)
C42 C41 H41 119.4
C40 C41 H41 119.9
N3 C15 C16 118.0(4)
N3 C15 H15A 108.6
C16 C15 H15A 105.0
N3 C15 H15B 109.8
C16 C15 H15B 105.8
H15A C15 H15B 109.5
N4 C30 C29 103.2(5)
N4 C30 H30A 108.8
C29 C30 H30A 110.0
N4 C30 H30B 109.9
C29 C30 H30B 115.2
H30A C30 H30B 109.5
C4 C7 H7A 109.5
C4 C7 H7B 109.5
H7A C7 H7B 109.5
C4 C7 H7C 109.5
H7A C7 H7C 109.5
H7B C7 H7C 109.5
C24 C23 C22 114.2(5)
C24 C23 H23A 108.6
C22 C23 H23A 108.7
C24 C23 H23B 106.2
C22 C23 H23B 109.6
H23A C23 H23B 109.5
C46 O7 C47 119.2(8)
N4 C27 C28 104.1(5)
N4 C27 H27A 109.1
C28 C27 H27A 112.5
N4 C27 H27B 108.9
C28 C27 H27B 112.5
H27A C27 H27B 109.5
C28 C29 C30 110.6(5)
C28 C29 H29A 110.9
C30 C29 H29A 112.3
C28 C29 H29B 106.4
C30 C29 H29B 106.9
H29A C29 H29B 109.5
C25 C24 C23 126.4(7)
C25 C24 H24 114.0
C23 C24 H24 119.6
C29 C28 C27 108.0(5)
C29 C28 H28A 112.5
C27 C28 H28A 109.6
C29 C28 H28B 107.7
C27 C28 H28B 109.5
H28A C28 H28B 109.5
O7 C47 C48 106.9(8)
O7 C47 H47A 110.1
C48 C47 H47A 111.5
O7 C47 H47B 109.6
C48 C47 H47B 109.2
H47A C47 H47B 109.5
C11 C14 H14A 109.5
C11 C14 H14B 109.5
H14A C14 H14B 109.5
C11 C14 H14C 109.5
H14A C14 H14C 109.5
H14B C14 H14C 109.5
C47 C48 H48A 110.7
C47 C48 H48B 107.7
H48A C48 H48B 109.5
C47 C48 H48C 109.9
H48A C48 H48C 109.5
H48B C48 H48C 109.5
C24 C25 H25A 120.1
C24 C25 H25B 119.9
H25A C25 H25B 120.0
C46 C45 H45A 109.5
C46 C45 H45B 109.5
H45A C45 H45B 109.5
C46 C45 H45C 109.5
H45A C45 H45C 109.5
H45B C45 H45C 109.5
O6 C46 O7 121.1(11)
O6 C46 C45 125.0(12)
O7 C46 C45 113.9(9)

loop_
_geom_bond_atom_site_label_1
_geom_bond_atom_site_label_2
_geom_bond_distance
S1 O1 1.435(3)
S1 O2 1.435(3)
S1 N1 1.611(3)
S1 C1 1.763(4)
S2 O3 1.435(3)
S2 O4 1.447(3)
S2 N2 1.609(3)
S2 C8 1.762(4)
N3 C15 1.446(5)
N3 C22 1.455(5)
N3 B1 1.480(6)
O5 C26 1.282(5)
O5 B1 1.540(5)
N1 C31 1.472(5)
N1 B1 1.551(6)
N4 C26 1.296(6)
N4 C30 1.470(6)
N4 C27 1.476(6)
C22 C26 1.499(6)
C22 C23 1.533(7)
C22 H22 0.9600
C16 C17 1.369(6)
C16 C21 1.404(6)
C16 C15 1.506(6)
N2 C38 1.461(5)
N2 B1 1.550(6)
C2 C1 1.377(6)
C2 C3 1.379(6)
C2 H2 0.9599
C31 C32 1.515(6)
C31 C38 1.542(6)
C31 H31 0.9600
C6 C5 1.377(6)
C6 C1 1.380(6)
C6 H6 0.9598
C39 C44 1.367(6)
C39 C40 1.392(6)
C39 C38 1.522(6)
C4 C5 1.373(7)
C4 C3 1.394(6)
C4 C7 1.502(6)
C32 C37 1.362(7)
C32 C33 1.379(7)
C3 H3 0.9600
C9 C8 1.380(6)
C9 C10 1.386(6)
C9 H9 0.9600
C13 C8 1.374(6)
C13 C12 1.383(7)
C13 H13 0.9599
C17 C18 1.388(7)
C17 H17 0.9601
C38 H38 0.9599
C11 C12 1.354(7)
C11 C10 1.384(7)
C11 C14 1.500(7)
C44 C43 1.401(7)
C44 H44 0.9600
C12 H12 0.9602
C37 C36 1.380(7)
C37 H37 0.9598
C10 H10 0.9599
C5 H5 0.9600
C40 C41 1.378(7)
C40 H40 0.9596
C19 C20 1.360(8)
C19 C18 1.372(7)
C19 H19 0.9597
C43 C42 1.367(8)
C43 H43 0.9597
C20 C21 1.372(7)
C20 H20 0.9599
C21 H21 0.9600
C42 C41 1.362(8)
C42 H42 0.9600
C36 C35 1.366(10)
C36 H36 0.9601
C35 C34 1.320(9)
C35 H35 0.9597
C18 H18 0.9603
C33 C34 1.391(8)
C33 H33 0.9601
C34 H34 0.9598
C41 H41 0.9600
C15 H15A 0.9602
C15 H15B 0.9599
C30 C29 1.483(8)
C30 H30A 0.9600
C30 H30B 0.9599
C7 H7A 0.9600
C7 H7B 0.9600
C7 H7C 0.9600
C23 C24 1.462(8)
C23 H23A 0.9600
C23 H23B 0.9600
O7 C46 1.306(10)
O7 C47 1.421(10)
C27 C28 1.492(7)
C27 H27A 0.9599
C27 H27B 0.9599
C29 C28 1.427(9)
C29 H29A 0.9599
C29 H29B 0.9601
C24 C25 1.311(9)
C24 H24 0.9599
C28 H28A 0.9599
C28 H28B 0.9601
C47 C48 1.493(12)
C47 H47A 0.9599
C47 H47B 0.9599
C14 H14A 0.9600
C14 H14B 0.9600
C14 H14C 0.9600
C48 H48A 0.9602
C48 H48B 0.9599
C48 H48C 0.9599
C25 H25A 0.9599
C25 H25B 0.9599
C45 C46 1.462(11)
C45 H45A 0.9600
C45 H45B 0.9600
C45 H45C 0.9600
O6 C46 1.191(10)
